data_4324695
loop_
_publ_author_name
'Vadapalli Chandrasekhar'
'Venkatasubbiah Krishnan'
'Ramachandran Azhakar'
'Tapas Senapati'
'Atanu Dey'
'R. Suriya Narayanan'

_publ_contact_author_address
;Head, Department of Chemistry
Indian Institute of Technology Kanpur
Kanpur 208016
Uttarpradesh
India
;
_publ_contact_author_email vc@iitk.ac.in
_publ_contact_author_fax '+91-512-259 7436'
_publ_contact_author_name 'Prof. V. Chandrasekhar'
_publ_contact_author_phone '+91-512-259 7259'
_publ_section_title
;
 Carbophosphazene-Supported Ligand Systems Containing Pyrazole/Guanidine
 Coordinating Groups
;
_journal_name_full 'Inorganic Chemistry'
_journal_page_first 2568
_journal_page_last 2579
_journal_paper_doi 10.1021/ic102415x
_journal_volume 50
_journal_year 2011
_chemical_formula_sum 'C28 H37 Cl N11 O P Pd'
_chemical_formula_weight 716.510
_space_group_IT_number 15
_symmetry_Int_Tables_number 15
_symmetry_space_group_name_Hall '-I 2ya'
_symmetry_space_group_name_H-M 'I 1 2/a 1'
_audit_creation_date 09-04-22
_audit_creation_method 'Created with Diamond (www.crystalimpact.com)'
_audit_update_record 09-04-22
_cell_angle_alpha 90.000
_cell_angle_beta 95.464(18)
_cell_angle_gamma 90.000
_cell_formula_units_Z 8
_cell_length_a 15.657(2)
_cell_length_b 25.340(3)
_cell_length_c 16.686(3)
_cell_measurement_temperature 293(2)
_cell_volume 6590.1(17)
_diffrn_ambient_temperature 293(2)
_diffrn_radiation_wavelength 0.71073
_refine_ls_R_factor_all 0.110
_cod_data_source_file ic102415x_si_002_07.cif
_cod_data_source_block compound-7
_cod_original_sg_symbol_Hall -I2ya
_cod_database_code 4324695

loop_
_symmetry_equiv_pos_site_id
_symmetry_equiv_pos_as_xyz
1 'x, y, z'
2 '1/2-x, y, -z'
3 '-x, -y, -z'
4 '1/2+x, -y, z'
5 '1/2+x, 1/2+y, 1/2+z'
6 '1-x, 1/2+y, 1/2-z'
7 '1/2-x, 1/2-y, 1/2-z'
8 '1+x, 1/2-y, 1/2+z'

loop_
_atom_site_aniso_label
_atom_site_aniso_U_11
_atom_site_aniso_U_22
_atom_site_aniso_U_33
_atom_site_aniso_U_12
_atom_site_aniso_U_13
_atom_site_aniso_U_23
C1 0.052(5) 0.039(5) 0.040(5) -0.002(5) 0.004(4) 0.002(4)
C2 0.058(6) 0.050(6) 0.063(6) 0.006(5) -0.015(5) -0.013(5)
C3 0.075(7) 0.033(5) 0.049(5) -0.004(5) 0.008(5) 0.000(4)
C4 0.077(7) 0.032(5) 0.057(6) 0.012(5) 0.005(6) 0.004(5)
C5 0.055(6) 0.052(6) 0.053(6) 0.004(5) 0.014(5) 0.006(5)
C6 0.080(7) 0.037(5) 0.072(7) -0.005(5) 0.011(5) -0.002(5)
C7 0.072(7) 0.050(6) 0.069(7) 0.013(5) 0.013(5) 0.007(5)
C8 0.065(6) 0.038(5) 0.051(6) 0.009(5) -0.001(5) -0.007(5)
C9 0.076(7) 0.049(6) 0.060(7) 0.017(5) -0.007(6) -0.013(5)
C10 0.061(6) 0.061(7) 0.069(7) 0.013(5) 0.008(6) 0.000(6)
C11 0.090(7) 0.039(5) 0.072(7) 0.005(5) 0.010(6) 0.001(5)
C12 0.108(9) 0.064(7) 0.083(8) 0.008(7) 0.025(7) 0.016(6)
N8 0.077(6) 0.060(5) 0.102(7) 0.002(5) -0.025(5) -0.020(5)
C13 0.075(7) 0.060(7) 0.070(7) -0.015(6) -0.005(6) -0.023(6)
C14 0.144(12) 0.080(9) 0.099(10) -0.024(8) 0.013(9) 0.003(8)
C17 0.058(6) 0.045(5) 0.050(6) -0.008(5) 0.006(5) -0.012(5)
C18 0.077(7) 0.035(6) 0.062(7) -0.008(5) -0.002(6) -0.012(5)
C19 0.062(6) 0.042(6) 0.065(7) -0.001(5) -0.008(5) 0.005(5)
C20 0.101(8) 0.057(6) 0.051(6) -0.003(6) -0.003(6) -0.003(5)
C21 0.090(7) 0.047(6) 0.071(7) -0.017(5) -0.007(6) 0.012(5)
Cl1 0.0730(16) 0.0534(15) 0.0686(16) -0.0060(12) -0.0097(13) 0.0033(12)
N1 0.057(4) 0.035(4) 0.049(4) 0.006(3) 0.004(4) -0.007(3)
N2 0.065(5) 0.053(5) 0.062(5) 0.008(4) -0.014(4) -0.010(4)
N3 0.066(5) 0.041(4) 0.047(4) -0.003(4) 0.002(4) 0.001(4)
N4 0.061(5) 0.026(4) 0.045(4) -0.002(4) 0.011(4) 0.000(3)
N5 0.049(4) 0.037(4) 0.043(4) 0.010(4) 0.003(3) 0.001(4)
N6 0.060(5) 0.037(4) 0.053(5) 0.007(4) 0.006(4) -0.001(4)
N7 0.065(5) 0.042(4) 0.066(5) 0.006(4) 0.012(4) 0.005(4)
N9 0.074(5) 0.032(4) 0.042(4) -0.004(4) 0.006(4) 0.007(4)
N10 0.072(5) 0.032(4) 0.048(5) -0.004(4) 0.004(4) -0.004(4)
O1 0.078(4) 0.047(4) 0.048(4) 0.008(3) 0.001(3) 0.002(3)
P1 0.0657(16) 0.0365(13) 0.0522(15) 0.0058(12) -0.0013(12) -0.0012(12)
Pd1 0.0618(4) 0.0320(4) 0.0488(4) 0.0004(4) 0.0006(3) -0.0007(4)

loop_
_atom_site_label
_atom_site_type_symbol
_atom_site_fract_x
_atom_site_fract_y
_atom_site_fract_z
_atom_site_occupancy
_atom_site_symmetry_multiplicity
_atom_site_Wyckoff_symbol
_atom_site_calc_flag
_atom_site_thermal_displace_type
_atom_site_U_iso_or_equiv
C1 C 0.6712(5) 0.3028(3) 0.5862(5) 1.000 8 f d Uani 0.044(2)
C2 C 0.5411(6) 0.3129(4) 0.5119(6) 1.000 8 f d Uani 0.058(3)
C3 C 0.7422(6) 0.2135(3) 0.6186(5) 1.000 8 f d Uani 0.052(2)
C4 C 0.8151(6) 0.2020(3) 0.6639(5) 1.000 8 f d Uani 0.055(3)
H4 H 0.8374 0.1680 0.6742 1.000 8 f calc Uiso 0.06600
C5 C 0.8523(6) 0.2488(4) 0.6932(5) 1.000 8 f d Uani 0.053(2)
C6 C 0.6780(6) 0.1770(3) 0.5742(6) 1.000 8 f d Uani 0.063(3)
H6A H 0.7026 0.1420 0.5717 1.000 8 f calc Uiso 0.09400
H6B H 0.6636 0.1902 0.5200 1.000 8 f calc Uiso 0.09400
H6C H 0.6266 0.1754 0.6022 1.000 8 f calc Uiso 0.09400
C7 C 0.9341(6) 0.2539(4) 0.7480(6) 1.000 8 f d Uani 0.063(3)
H7A H 0.9650 0.2852 0.7336 1.000 8 f calc Uiso 0.09400
H7B H 0.9696 0.2230 0.7423 1.000 8 f calc Uiso 0.09400
H7C H 0.9206 0.2568 0.8034 1.000 8 f calc Uiso 0.09400
C8 C 0.5465(6) 0.4734(3) 0.6680(6) 1.000 8 f d Uani 0.052(2)
C9 C 0.5095(6) 0.4708(4) 0.7364(6) 1.000 8 f d Uani 0.063(3)
H9 H 0.4854 0.4992 0.7627 1.000 8 f calc Uiso 0.07500
C10 C 0.5129(6) 0.4166(4) 0.7631(6) 1.000 8 f d Uani 0.064(3)
C11 C 0.5568(7) 0.5206(3) 0.6159(6) 1.000 8 f d Uani 0.067(3)
H11A H 0.5376 0.5519 0.6425 1.000 8 f calc Uiso 0.10000
H11B H 0.5227 0.5159 0.5648 1.000 8 f calc Uiso 0.10000
H11C H 0.6167 0.5245 0.6067 1.000 8 f calc Uiso 0.10000
C12 C 0.4810(7) 0.3936(4) 0.8356(7) 1.000 8 f d Uani 0.084(3)
H12A H 0.4962 0.3565 0.8391 1.000 8 f calc Uiso 0.12500
H12B H 0.4191 0.3973 0.8325 1.000 8 f calc Uiso 0.12500
H12C H 0.5068 0.4119 0.8829 1.000 8 f calc Uiso 0.12500
N8 N 0.4761(5) 0.2878(3) 0.4698(5) 1.000 8 f d Uani 0.082(3)
C13 C 0.4762(6) 0.2308(4) 0.4548(6) 1.000 8 f d Uani 0.069(3)
H13A H 0.5356 0.2190 0.4529 1.000 8 f calc Uiso 0.08300
H13B H 0.4453 0.2238 0.4020 1.000 8 f calc Uiso 0.08300
C14 C 0.4359(9) 0.1994(5) 0.5175(7) 1.000 8 f d Uani 0.108(4)
H14A H 0.4696 0.2034 0.5690 1.000 8 f calc Uiso 0.16100
H14B H 0.4339 0.1625 0.5022 1.000 8 f calc Uiso 0.16100
H14C H 0.3780 0.2121 0.5218 1.000 8 f calc Uiso 0.16100
C15 C 0.391(1) 0.3166(7) 0.451(1) 0.68(2) 8 f d Uiso 0.078(6)
H15A H 0.3426 0.2921 0.4516 0.68(2) 8 f calc Uiso 0.09300
H15B H 0.3844 0.3448 0.4901 0.68(2) 8 f calc Uiso 0.09300
C16 C 0.3964(13) 0.3389(8) 0.3678(11) 0.68(2) 8 f d Uiso 0.113(8)
H16A H 0.3439 0.3577 0.3508 0.68(2) 8 f calc Uiso 0.16900
H16B H 0.4041 0.3103 0.3305 0.68(2) 8 f calc Uiso 0.16900
H16C H 0.4447 0.3629 0.3687 0.68(2) 8 f calc Uiso 0.16900
C15' C 0.4125(14) 0.3212(11) 0.4190(18) 0.32(2) 8 f d Uiso 0.053(11)
H15C H 0.4307 0.3582 0.4201 0.32(2) 8 f calc Uiso 0.06400
H15D H 0.4070 0.3089 0.3631 0.32(2) 8 f calc Uiso 0.06400
C16' C 0.3291(18) 0.3152(18) 0.455(3) 0.32(2) 8 f d Uiso 0.119(18)
H16D H 0.2855 0.3366 0.4258 0.32(2) 8 f calc Uiso 0.17900
H16E H 0.3362 0.3266 0.5112 0.32(2) 8 f calc Uiso 0.17900
H16F H 0.3116 0.2784 0.4530 0.32(2) 8 f calc Uiso 0.17900
C17 C 0.7649(6) 0.4780(4) 0.7368(5) 1.000 8 f d Uani 0.051(2)
C18 C 0.7784(6) 0.5310(3) 0.7141(6) 1.000 8 f d Uani 0.058(3)
H18 H 0.7677 0.5613 0.7440 1.000 8 f calc Uiso 0.07000
C19 C 0.8100(6) 0.5295(4) 0.6411(7) 1.000 8 f d Uani 0.057(3)
C20 C 0.7325(7) 0.4578(4) 0.8122(6) 1.000 8 f d Uani 0.070(3)
H20A H 0.6712 0.4518 0.8032 1.000 8 f calc Uiso 0.10600
H20B H 0.7442 0.4836 0.8548 1.000 8 f calc Uiso 0.10600
H20C H 0.7612 0.4249 0.8277 1.000 8 f calc Uiso 0.10600
C21 C 0.8388(7) 0.5718(4) 0.5895(6) 1.000 8 f d Uani 0.070(3)
H21A H 0.8892 0.5888 0.6164 1.000 8 f calc Uiso 0.10600
H21B H 0.7934 0.5976 0.5793 1.000 8 f calc Uiso 0.10600
H21C H 0.8528 0.5569 0.5389 1.000 8 f calc Uiso 0.10600
Cl1 Cl 0.9239(2) 0.3830(1) 0.7538(2) 1.000 8 f d Uani 0.0661(7)
N1 N 0.6874(4) 0.3545(2) 0.6046(4) 1.000 8 f d Uani 0.0469(18)
N2 N 0.5372(4) 0.3650(3) 0.5200(4) 1.000 8 f d Uani 0.061(2)
N3 N 0.6067(5) 0.2804(3) 0.5424(4) 1.000 8 f d Uani 0.0515(19)
N4 N 0.7353(4) 0.2685(2) 0.6197(4) 1.000 8 f d Uani 0.0435(18)
N5 N 0.8046(4) 0.2902(2) 0.6667(4) 1.000 8 f d Uani 0.0433(17)
N6 N 0.5724(4) 0.4226(3) 0.6510(4) 1.000 8 f d Uani 0.0499(18)
N7 N 0.5503(5) 0.3887(3) 0.7098(5) 1.000 8 f d Uani 0.057(2)
N9 N 0.7837(5) 0.4469(3) 0.6768(4) 1.000 8 f d Uani 0.0492(19)
N10 N 0.8139(4) 0.4788(3) 0.6203(4) 1.000 8 f d Uani 0.0506(19)
H10 H 0.8333 0.4675 0.5762 1.000 8 f calc Uiso 0.06100
O1 O 0.6472(4) 0.4426(2) 0.5248(3) 1.000 8 f d Uani 0.0580(17)
P1 P 0.6132(2) 0.3977(1) 0.5679(1) 1.000 8 f d Uani 0.0519(7)
Pd1 Pd 0.7983(0) 0.3689(0) 0.6739(0) 1.000 8 f d Uani 0.0478(3)
N30 N 0.321(3) 0.406(2) 1.120(3) 0.500 8 f d Uiso 0.26(2)
C30 C 0.367(3) 0.4309(18) 1.082(3) 0.500 8 f d Uiso 0.209(18)
C31 C 0.417(2) 0.4631(18) 1.048(3) 0.500 8 f d Uiso 0.182(16)
C32 C 0.3948(16) 0.5014(11) 0.9847(17) 0.500 8 f d Uiso 0.105(9)
H32 H 0.3364 0.5067 0.9681 0.500 8 f calc Uiso 0.12600
C33 C 0.4542(15) 0.5306(12) 0.9475(16) 0.500 8 f d Uiso 0.089(8)
H33 H 0.4311 0.5556 0.9099 0.500 8 f calc Uiso 0.10600
C34 C 0.5410(15) 0.5284(11) 0.9576(16) 0.500 8 f d Uiso 0.080(7)
H34 H 0.5785 0.5501 0.9317 0.500 8 f calc Uiso 0.09500
C35 C 0.5649(19) 0.4895(15) 1.012(2) 0.500 8 f d Uiso 0.141(12)
H35 H 0.6229 0.4793 1.0168 0.500 8 f calc Uiso 0.17000
C36 C 0.511(2) 0.4637(16) 1.060(2) 0.500 8 f d Uiso 0.143(13)
H36 H 0.5365 0.4450 1.1043 0.500 8 f calc Uiso 0.17200
N40 N 0.242(3) 0.1220(15) 1.391(3) 0.500 8 f d Uiso 0.216(16)
C40 C 0.2469(19) 0.1578(13) 1.347(2) 0.500 8 f d Uiso 0.128(10)
C41 C 0.2615(19) 0.1953(14) 1.298(2) 0.500 8 f d Uiso 0.128(10)
C42 C 0.210(2) 0.2431(13) 1.290(2) 0.500 8 f d Uiso 0.127(11)
H42 H 0.1653 0.2462 1.3232 0.500 8 f calc Uiso 0.15300
C43 C 0.223(2) 0.2844(13) 1.239(2) 0.500 8 f d Uiso 0.148(13)
H43 H 0.1832 0.3123 1.2387 0.500 8 f calc Uiso 0.17800
C44 C 0.285(2) 0.2895(13) 1.188(2) 0.500 8 f d Uiso 0.146(12)
H44 H 0.2955 0.3199 1.1585 0.500 8 f calc Uiso 0.17600
C45 C 0.3289(19) 0.2435(12) 1.1882(18) 0.500 8 f d Uiso 0.124(10)
H45 H 0.3679 0.2405 1.1489 0.500 8 f calc Uiso 0.14900
C46 C 0.3238(17) 0.1999(11) 1.2386(17) 0.500 8 f d Uiso 0.120(9)
H46 H 0.3627 0.1720 1.2343 0.500 8 f calc Uiso 0.14400

loop_
_atom_type_symbol
_atom_type_radius_bond
C 1.200
H 1.200
N 1.200
Cl 1.200
O 1.200
P 1.200
Pd 1.200

loop_
_geom_angle_atom_site_label_1
_geom_angle_atom_site_label_2
_geom_angle_atom_site_label_3
_geom_angle
_geom_angle_publ_flag
N3 C1 N1 130.9(8) no
N3 C1 N4 115.9(7) no
N1 C1 N4 113.2(7) no
N2 C2 N8 118.9(8) no
N2 C2 N3 126.7(8) no
N8 C2 N3 114.4(8) no
C4 C3 N4 105.8(7) no
C4 C3 C6 129.5(8) no
N4 C3 C6 124.7(8) no
C3 C4 C5 108.6(8) no
N5 C5 C4 110.5(8) no
N5 C5 C7 123.4(8) no
C4 C5 C7 126.1(8) no
C9 C8 N6 106.8(8) no
C9 C8 C11 128.2(9) no
N6 C8 C11 125.0(9) no
C8 C9 C10 107.8(9) no
N7 C10 C9 107.9(9) no
N7 C10 C12 123.4(9) no
C9 C10 C12 128.7(10) no
C2 N8 C13 122.9(8) no
C2 N8 C15' 117.2(14) no
C13 N8 C15' 118.0(14) no
C2 N8 C15 119.1(10) no
C13 N8 C15 116.8(10) no
C15' N8 C15 25.5(12) no
N8 C13 C14 113.3(9) no
C16 C15 N8 104.1(13) no
C16' C15' N8 105.6(19) no
N9 C17 C18 108.2(8) no
N9 C17 C20 123.4(8) no
C18 C17 C20 128.5(9) no
C19 C18 C17 106.9(9) no
N10 C19 C18 106.8(9) no
N10 C19 C21 121.7(10) no
C18 C19 C21 131.5(10) no
C1 N1 P1 116.1(5) no
C1 N1 Pd1 115.7(5) no
P1 N1 Pd1 128.3(4) no
C2 N2 P1 121.7(6) no
C1 N3 C2 117.0(7) no
N5 N4 C3 110.2(6) no
N5 N4 C1 118.0(6) no
C3 N4 C1 131.7(7) no
C5 N5 N4 104.9(7) no
C5 N5 Pd1 142.2(6) no
N4 N5 Pd1 112.8(4) no
N7 N6 C8 109.7(7) no
N7 N6 P1 119.4(6) no
C8 N6 P1 130.5(7) no
C10 N7 N6 107.9(7) no
C17 N9 N10 106.7(7) no
C17 N9 Pd1 129.9(6) no
N10 N9 Pd1 121.6(6) no
C19 N10 N9 111.4(8) no
O1 P1 N2 116.2(4) no
O1 P1 N1 114.6(4) no
N2 P1 N1 107.5(4) no
O1 P1 N6 107.1(4) no
N2 P1 N6 106.2(4) no
N1 P1 N6 104.2(3) no
N9 Pd1 N5 175.9(3) no
N9 Pd1 N1 95.7(3) no
N5 Pd1 N1 80.2(3) no
N9 Pd1 Cl1 85.7(2) no
N5 Pd1 Cl1 98.4(2) no
N1 Pd1 Cl1 178.5(2) no
N30 C30 C31 172.(7) no
C30 C31 C32 129.(3) no
C30 C31 C36 126.(2) no
C32 C31 C36 105.(3) no
C33 C32 C31 124.(3) no
C34 C33 C32 129.(2) no
C33 C34 C35 109.(3) no
C34 C35 C36 125.(2) no
C35 C36 C31 126.(3) no
N40 C40 C41 173.(4) no
C40 C41 C42 123.(2) no
C40 C41 C46 131.(2) no
C42 C41 C46 106.(3) no
C43 C42 C41 125.(3) no
C44 C43 C42 128.(3) no
C43 C44 C45 108.(3) no
C44 C45 C46 128.(2) no
C45 C46 C41 123.(2) no

loop_
_geom_bond_atom_site_label_1
_geom_bond_atom_site_label_2
_geom_bond_distance
_geom_bond_publ_flag
C1 N3 1.317(10) no
C1 N1 1.363(10) no
C1 N4 1.403(10) no
C2 N2 1.330(11) no
C2 N8 1.341(11) no
C2 N3 1.375(11) no
C3 C4 1.340(12) no
C3 N4 1.398(10) no
C3 C6 1.507(12) no
C4 C5 1.390(12) no
C5 N5 1.337(10) no
C5 C7 1.507(12) no
C8 C9 1.330(13) no
C8 N6 1.388(10) no
C8 C11 1.496(13) no
C9 C10 1.444(13) no
C10 N7 1.317(11) no
C10 C12 1.471(14) no
N8 C13 1.466(10) no
N8 C15' 1.504(16) no
N8 C15 1.523(13) no
C13 C14 1.501(13) no
C15 C16 1.508(17) no
C15' C16' 1.50(2) no
C17 N9 1.328(11) no
C17 C18 1.416(12) no
C17 C20 1.491(13) no
C18 C19 1.358(12) no
C19 N10 1.335(11) no
C19 C21 1.472(13) no
Cl1 Pd1 2.296(2) no
N1 P1 1.671(7) no
N1 Pd1 2.026(6) no
N2 P1 1.600(7) no
N4 N5 1.390(9) no
N5 Pd1 2.000(6) no
N6 N7 1.371(9) no
N6 P1 1.703(7) no
N9 N10 1.361(9) no
N9 Pd1 1.992(7) no
O1 P1 1.472(6) no
N30 C30 1.19(4) no
C30 C31 1.30(4) no
C31 C32 1.45(3) no
C31 C36 1.46(3) no
C32 C33 1.38(2) no
C33 C34 1.35(2) no
C34 C35 1.36(2) no
C35 C36 1.39(2) no
N40 C40 1.18(4) no
C40 C41 1.29(4) no
C41 C42 1.45(3) no
C41 C46 1.46(3) no
C42 C43 1.38(2) no
C43 C44 1.35(3) no
C44 C45 1.36(3) no
C45 C46 1.40(2) no

loop_
_geom_hbond_atom_site_label_D
_geom_hbond_atom_site_label_H
_geom_hbond_atom_site_label_A
_geom_hbond_site_symmetry_A
_geom_hbond_distance_DH
_geom_hbond_distance_HA
_geom_hbond_distance_DA
_geom_hbond_angle_DHA
_geom_hbond_publ_flag
N10 H10 O1 2_656 0.8700 1.8500 2.712(9) 169.10 no
